data_1559169
loop_
_publ_author_name
'Numasawa, Koji'
'Hanaoka, Kenjiro'
'Ikeno, Takayuki'
'Echizen, Honami'
'Ishikawa, Tomoe'
'Morimoto, Masakazu'
'Komatsu, Toru'
'Ueno, Tasuku'
'Ikegaya, Yuji'
'Nagano, Tetsuo'
'Urano, Yasuteru'

_publ_section_title
;
 A cytosolically localized far-red to near-infrared rhodamine-based
 fluorescent probe for calcium ions.
;
_journal_issue 23
_journal_name_full 'The Analyst'
_journal_page_first 7736
_journal_page_last 7740
_journal_paper_doi 10.1039/d0an01739f
_journal_volume 145
_journal_year 2020
_chemical_formula_sum 'C26 H28 N2 O2 Si'
_chemical_formula_weight 428.59
_space_group_crystal_system orthorhombic
_space_group_IT_number 33
_space_group_name_Hall 'P 2c -2n'
_space_group_name_H-M_alt 'P n a 21'
_atom_sites_solution_hydrogens geom
_audit_update_record
;
2017-10-12 deposited with the CCDC.	2020-09-23 downloaded from the CCDC.
;
_cell_angle_alpha 90
_cell_angle_beta 90
_cell_angle_gamma 90
_cell_formula_units_Z 8
_cell_length_a 7.5919(2)
_cell_length_b 32.0914(6)
_cell_length_c 21.4030(5)
_cell_measurement_reflns_used 488
_cell_measurement_temperature 93.(2)
_cell_measurement_theta_max 34.7671
_cell_measurement_theta_min 5.9897
_cell_volume 5214.5(2)
_computing_cell_refinement 'APEX3 v2015.9-0 (Bruker AXS)'
_computing_data_reduction 'SAINT V8.35A (Bruker AXS Inc., 2015)'
_computing_structure_refinement 'SHELXL-2014/7 (Sheldrick, 2014)'
_diffrn_ambient_temperature 93.(2)
_diffrn_detector_area_resol_mean 8.3333
_diffrn_measured_fraction_theta_full 0.999
_diffrn_measured_fraction_theta_max 0.999
_diffrn_measurement_device_type 'Bruker D8 goniometer'
_diffrn_radiation_wavelength 1.54178
_diffrn_reflns_av_R_equivalents 0.0324
_diffrn_reflns_av_unetI/netI 0.0307
_diffrn_reflns_limit_h_max 9
_diffrn_reflns_limit_h_min -9
_diffrn_reflns_limit_k_max 38
_diffrn_reflns_limit_k_min -37
_diffrn_reflns_limit_l_max 23
_diffrn_reflns_limit_l_min -25
_diffrn_reflns_number 39232
_diffrn_reflns_theta_full 66.57
_diffrn_reflns_theta_max 66.57
_diffrn_reflns_theta_min 2.48
_exptl_absorpt_coefficient_mu 0.963
_exptl_absorpt_correction_T_max 0.97
_exptl_absorpt_correction_T_min 0.80
_exptl_absorpt_correction_type multi-scan
_exptl_absorpt_process_details 'SADABS V2014/5 (Bruker AXS Inc.)'
_exptl_crystal_colour colourless
_exptl_crystal_density_diffrn 1.092
_exptl_crystal_density_method 'not measured'
_exptl_crystal_description block
_exptl_crystal_F_000 1824
_exptl_crystal_size_max 0.352
_exptl_crystal_size_mid 0.198
_exptl_crystal_size_min 0.026
_refine_diff_density_max 0.477
_refine_diff_density_min -0.374
_refine_ls_abs_structure_details
;

Refined as an inversion twin.
;
_refine_ls_abs_structure_Flack 0.40(4)
_refine_ls_extinction_method none
_refine_ls_goodness_of_fit_ref 1.084
_refine_ls_hydrogen_treatment constr
_refine_ls_matrix_type full
_refine_ls_number_parameters 572
_refine_ls_number_reflns 8260
_refine_ls_number_restraints 1
_refine_ls_restrained_S_all 1.084
_refine_ls_R_factor_all 0.0598
_refine_ls_R_factor_gt 0.0591
_refine_ls_shift/su_max 0.001
_refine_ls_shift/su_mean 0.000
_refine_ls_structure_factor_coef Fsqd
_refine_ls_weighting_details 'w=1/[\s^2^(Fo^2^)+(0.1032P)^2^+2.2894P] where P=(Fo^2^+2Fc^2^)/3'
_refine_ls_weighting_scheme calc
_refine_ls_wR_factor_gt 0.1614
_refine_ls_wR_factor_ref 0.1621
_reflns_number_gt 8112
_reflns_number_total 8260
_reflns_threshold_expression 'I > 2\s(I)'
_cod_data_source_file d0an01739f4.cif
_cod_data_source_block 2-COOHSiR650
_cod_depositor_comments 'Adding full bibliography for 1559169.cif.'
_cod_database_code 1559169

loop_
_space_group_symop_operation_xyz
'x, y, z'
'-x, -y, z+1/2'
'x+1/2, -y+1/2, z'
'-x+1/2, y+1/2, z+1/2'

loop_
_atom_site_type_symbol
_atom_site_label
_atom_site_fract_x
_atom_site_fract_y
_atom_site_fract_z
_atom_site_U_iso_or_equiv
_atom_site_adp_type
_atom_site_calc_flag
_atom_site_refinement_flags_adp
_atom_site_refinement_flags_occupancy
_atom_site_refinement_flags_posn
_atom_site_occupancy
_atom_site_disorder_assembly
_atom_site_disorder_group
C C1 0.0585(5) 0.45085(12) 0.0318(2) 0.0354(9) Uani d . . . 1 . .
C C2 0.2409(5) 0.44570(11) 0.0532(2) 0.0342(9) Uani d . . . 1 . .
C C3 0.3933(5) 0.46606(13) 0.0343(2) 0.0410(10) Uani d . . . 1 . .
H H3 0.3897 0.4873 0.0034 0.049 Uiso calc U . R 1 . .
C C4 0.5497(5) 0.45458(14) 0.0618(3) 0.0443(11) Uani d . . . 1 . .
H H4 0.6562 0.4679 0.0498 0.053 Uiso calc U . R 1 . .
C C5 0.5524(5) 0.42339(14) 0.1074(2) 0.0402(10) Uani d . . . 1 . .
H H5 0.6616 0.4156 0.1257 0.048 Uiso calc U . R 1 . .
C C6 0.4003(5) 0.40368(12) 0.1264(2) 0.0353(9) Uani d . . . 1 . .
H H6 0.4031 0.3828 0.1578 0.042 Uiso calc U . R 1 . .
C C7 0.2429(5) 0.41529(11) 0.0984(2) 0.0307(8) Uani d . . . 1 . .
C C8 0.0561(5) 0.39964(12) 0.1103(2) 0.0314(8) Uani d . . . 1 . .
C C9 -0.0059(5) 0.41398(13) 0.1744(2) 0.0330(8) Uani d . . . 1 . .
C C10 -0.0175(5) 0.45707(13) 0.1843(2) 0.0384(9) Uani d . . . 1 . .
H H10 0.0105 0.4755 0.151 0.046 Uiso calc U . R 1 . .
C C11 -0.0680(6) 0.47335(15) 0.2407(3) 0.0463(11) Uani d . . . 1 . .
H H11 -0.0743 0.5028 0.2452 0.056 Uiso calc U . R 1 . .
C C12 -0.1101(6) 0.44845(16) 0.2910(2) 0.0445(11) Uani d . . . 1 . .
C C13 -0.1018(6) 0.40548(16) 0.2810(2) 0.0460(11) Uani d . . . 1 . .
H H13 -0.1317 0.3872 0.3143 0.055 Uiso calc U . R 1 . .
C C14 -0.0513(6) 0.38846(14) 0.2240(2) 0.0404(10) Uani d . . . 1 . .
C C15 0.0408(5) 0.35367(12) 0.0916(2) 0.0313(8) Uani d . . . 1 . .
C C16 0.0729(5) 0.34363(13) 0.0295(2) 0.0370(9) Uani d . . . 1 . .
H H16 0.096 0.3655 0.0008 0.044 Uiso calc U . R 1 . .
C C17 0.0723(5) 0.30350(14) 0.0082(2) 0.0411(10) Uani d . . . 1 . .
H H17 0.0918 0.2982 -0.0349 0.049 Uiso calc U . R 1 . .
C C18 0.0432(6) 0.26987(14) 0.0495(2) 0.0429(10) Uani d . . . 1 . .
C C19 0.0098(6) 0.27997(14) 0.1117(3) 0.0438(10) Uani d . . . 1 . .
H H19 -0.0134 0.2581 0.1405 0.053 Uiso calc U . R 1 . .
C C20 0.0094(6) 0.32119(13) 0.1332(2) 0.0394(9) Uani d . . . 1 . .
C C21 -0.1687(8) 0.51064(19) 0.3538(3) 0.0637(16) Uani d . . . 1 . .
H H21A -0.05 0.5223 0.3492 0.096 Uiso calc U . R 1 . .
H H21B -0.216 0.5183 0.3949 0.096 Uiso calc U . R 1 . .
H H21C -0.2453 0.5218 0.321 0.096 Uiso calc U . R 1 . .
C C22 -0.1916(15) 0.4361(5) 0.4027(4) 0.157(6) Uani d . . . 1 . .
H H22A -0.2811 0.4156 0.3907 0.235 Uiso calc U . R 1 . .
H H22B -0.2321 0.4517 0.4394 0.235 Uiso calc U . R 1 . .
H H22C -0.0813 0.4217 0.4127 0.235 Uiso calc U . R 1 . .
C C23 0.1108(8) 0.22013(17) -0.0322(3) 0.0633(15) Uani d . . . 1 . .
H H23A 0.0292 0.2302 -0.0642 0.095 Uiso calc U . R 1 . .
H H23B 0.1252 0.1899 -0.0364 0.095 Uiso calc U . R 1 . .
H H23C 0.2252 0.2338 -0.0373 0.095 Uiso calc U . R 1 . .
C C24 0.0203(7) 0.19505(13) 0.0717(3) 0.0548(13) Uani d . . . 1 . .
H H24A 0.1252 0.1929 0.0982 0.082 Uiso calc U . R 1 . .
H H24B 0.0042 0.169 0.0485 0.082 Uiso calc U . R 1 . .
H H24C -0.0833 0.2002 0.0979 0.082 Uiso calc U . R 1 . .
C C25 -0.2601(19) 0.3087(3) 0.2406(5) 0.171(7) Uani d . . . 1 . .
H H25A -0.2904 0.3178 0.2829 0.256 Uiso calc U . R 1 . .
H H25B -0.2544 0.2782 0.2394 0.256 Uiso calc U . R 1 . .
H H25C -0.3501 0.3185 0.2112 0.256 Uiso calc U . R 1 . .
C C26 0.146(2) 0.3114(2) 0.2668(5) 0.192(8) Uani d . . . 1 . .
H H26A 0.255 0.3257 0.2549 0.288 Uiso calc U . R 1 . .
H H26B 0.1597 0.2814 0.2604 0.288 Uiso calc U . R 1 . .
H H26C 0.1206 0.3169 0.3109 0.288 Uiso calc U . R 1 . .
C C27 0.5304(7) 0.57522(17) 0.0872(3) 0.0503(12) Uani d . . . 1 . .
C C28 0.7139(6) 0.57420(15) 0.1118(3) 0.0473(11) Uani d . . . 1 . .
C C29 0.8668(7) 0.56361(17) 0.0814(3) 0.0543(13) Uani d . . . 1 . .
H H29 0.8654 0.5551 0.0389 0.065 Uiso calc U . R 1 . .
C C30 1.0223(7) 0.56572(17) 0.1146(3) 0.0591(14) Uani d . . . 1 . .
H H30 1.1305 0.5588 0.0948 0.071 Uiso calc U . R 1 . .
C C31 1.0205(6) 0.57797(16) 0.1770(3) 0.0559(14) Uani d . . . 1 . .
H H31 1.1289 0.5799 0.199 0.067 Uiso calc U . R 1 . .
C C32 0.8666(6) 0.58728(14) 0.2076(3) 0.0457(11) Uani d . . . 1 . .
H H32 0.8664 0.5944 0.2507 0.055 Uiso calc U . R 1 . .
C C33 0.7112(6) 0.58593(14) 0.1734(3) 0.0465(11) Uani d . . . 1 . .
C C34 0.5217(6) 0.59351(16) 0.1951(3) 0.0470(11) Uani d . . . 1 . .
C C35 0.4952(6) 0.63891(15) 0.2137(3) 0.0496(12) Uani d . . . 1 . .
C C36 0.5237(8) 0.66868(19) 0.1669(3) 0.0616(14) Uani d . . . 1 . .
H H36 0.5558 0.6596 0.1262 0.074 Uiso calc U . R 1 . .
C C37 0.5067(8) 0.71091(19) 0.1781(4) 0.0668(16) Uani d . . . 1 . .
H H37 0.528 0.7301 0.1452 0.08 Uiso calc U . R 1 . .
C C38 0.4589(7) 0.72562(18) 0.2367(3) 0.0635(16) Uani d . . . 1 . .
C C39 0.4272(6) 0.69534(16) 0.2842(3) 0.0519(13) Uani d . . . 1 . .
H H39 0.3921 0.7044 0.3246 0.062 Uiso calc U . R 1 . .
C C40 0.4462(5) 0.65281(15) 0.2731(3) 0.0439(11) Uani d . . . 1 . .
C C41 0.4639(5) 0.55829(14) 0.2389(2) 0.0411(10) Uani d . . . 1 . .
C C42 0.4677(6) 0.51782(15) 0.2151(3) 0.0456(11) Uani d . . . 1 . .
H H42 0.5021 0.5136 0.1729 0.055 Uiso calc U . R 1 . .
C C43 0.4235(6) 0.48418(15) 0.2506(3) 0.0470(12) Uani d . . . 1 . .
H H43 0.4288 0.4572 0.2326 0.056 Uiso calc U . R 1 . .
C C44 0.3711(6) 0.48825(14) 0.3126(2) 0.0447(11) Uani d . . . 1 . .
C C45 0.3669(5) 0.52895(13) 0.3369(2) 0.0411(9) Uani d . . . 1 . .
H H45 0.3323 0.533 0.3792 0.049 Uiso calc U . R 1 . .
C C46 0.4113(5) 0.56311(14) 0.3015(2) 0.0394(10) Uani d . . . 1 . .
C C47 0.3541(9) 0.41256(18) 0.3221(3) 0.0697(16) Uani d . . . 1 . .
H H47A 0.275 0.4086 0.2864 0.105 Uiso calc U . R 1 . .
H H47B 0.3284 0.3915 0.354 0.105 Uiso calc U . R 1 . .
H H47C 0.4765 0.4096 0.3082 0.105 Uiso calc U . R 1 . .
C C48 0.2834(10) 0.45824(19) 0.4126(3) 0.0721(17) Uani d . . . 1 . .
H H48A 0.3875 0.4673 0.436 0.108 Uiso calc U . R 1 . .
H H48B 0.2423 0.4314 0.4289 0.108 Uiso calc U . R 1 . .
H H48C 0.1898 0.4791 0.417 0.108 Uiso calc U . R 1 . .
C C49 0.4893(11) 0.7977(2) 0.1991(5) 0.090(3) Uani d . . . 1 . .
H H49A 0.6178 0.7987 0.1952 0.135 Uiso calc U . R 1 . .
H H49B 0.4449 0.8254 0.21 0.135 Uiso calc U . R 1 . .
H H49C 0.4376 0.7888 0.1593 0.135 Uiso calc U . R 1 . .
C C50 0.3948(9) 0.78251(17) 0.3081(4) 0.081(2) Uani d . . . 1 . .
H H50A 0.2881 0.7683 0.3225 0.122 Uiso calc U . R 1 . .
H H50B 0.373 0.8126 0.3062 0.122 Uiso calc U . R 1 . .
H H50C 0.4914 0.7769 0.3373 0.122 Uiso calc U . R 1 . .
C C51 0.1908(7) 0.62417(16) 0.3785(3) 0.0533(12) Uani d . . . 1 . .
H H51A 0.1848 0.6527 0.3945 0.08 Uiso calc U . R 1 . .
H H51B 0.1781 0.6045 0.4132 0.08 Uiso calc U . R 1 . .
H H51C 0.0956 0.6197 0.3483 0.08 Uiso calc U . R 1 . .
C C52 0.5997(7) 0.62000(15) 0.3964(3) 0.0539(13) Uani d . . . 1 . .
H H52A 0.7072 0.609 0.3772 0.081 Uiso calc U . R 1 . .
H H52B 0.5723 0.6039 0.4341 0.081 Uiso calc U . R 1 . .
H H52C 0.6174 0.6493 0.4077 0.081 Uiso calc U . R 1 . .
N N1 -0.1608(6) 0.46615(15) 0.3487(2) 0.0588(11) Uani d . . . 1 . .
N N2 0.0423(6) 0.22939(12) 0.0278(3) 0.0579(12) Uani d . . . 1 . .
N N3 0.4404(8) 0.76787(15) 0.2485(3) 0.0790(17) Uani d . . . 1 . .
N N4 0.3279(7) 0.45380(13) 0.3480(2) 0.0599(11) Uani d . . . 1 . .
O O1 -0.0030(4) 0.47426(11) -0.00645(18) 0.0477(8) Uani d . . . 1 . .
O O2 -0.0445(3) 0.42352(9) 0.06322(14) 0.0335(6) Uani d . . . 1 . .
O O3 0.4721(5) 0.56747(14) 0.03659(19) 0.0607(10) Uani d . . . 1 . .
O O4 0.4243(4) 0.58672(12) 0.13546(17) 0.0491(8) Uani d . . . 1 . .
Si Si1 -0.0391(3) 0.33099(4) 0.21789(8) 0.0717(6) Uani d . . . 1 . .
Si Si2 0.41000(15) 0.61569(4) 0.33895(7) 0.0411(3) Uani d . . . 1 . .

loop_
_atom_site_aniso_label
_atom_site_aniso_U_11
_atom_site_aniso_U_22
_atom_site_aniso_U_33
_atom_site_aniso_U_12
_atom_site_aniso_U_13
_atom_site_aniso_U_23
C1 0.0318(19) 0.0328(19) 0.042(3) 0.0042(15) 0.0075(17) -0.0031(18)
C2 0.0345(19) 0.0276(17) 0.041(2) 0.0010(14) 0.0069(17) -0.0075(16)
C3 0.037(2) 0.037(2) 0.049(3) -0.0065(16) 0.0097(19) -0.0027(19)
C4 0.0286(19) 0.042(2) 0.063(3) -0.0023(16) 0.0093(19) -0.007(2)
C5 0.0218(17) 0.044(2) 0.054(3) 0.0045(16) -0.0019(17) -0.012(2)
C6 0.0330(19) 0.0310(18) 0.042(2) 0.0043(15) -0.0016(17) -0.0065(17)
C7 0.0305(18) 0.0239(16) 0.038(2) 0.0009(14) 0.0019(16) -0.0087(15)
C8 0.0261(18) 0.0287(18) 0.039(2) -0.0005(14) -0.0026(15) -0.0005(16)
C9 0.0186(15) 0.036(2) 0.044(2) -0.0035(14) -0.0009(15) -0.0036(18)
C10 0.035(2) 0.0304(19) 0.049(3) 0.0055(16) 0.0057(19) -0.0003(18)
C11 0.038(2) 0.039(2) 0.063(3) 0.0107(17) 0.002(2) -0.013(2)
C12 0.032(2) 0.062(3) 0.040(3) 0.0093(19) -0.0027(18) -0.012(2)
C13 0.047(2) 0.052(3) 0.039(3) 0.003(2) -0.002(2) -0.004(2)
C14 0.039(2) 0.041(2) 0.041(3) -0.0029(17) -0.0080(19) -0.001(2)
C15 0.0223(16) 0.0292(18) 0.042(2) -0.0014(14) -0.0067(15) -0.0058(16)
C16 0.0289(18) 0.039(2) 0.044(3) 0.0007(15) 0.0004(17) -0.0012(18)
C17 0.034(2) 0.040(2) 0.050(3) -0.0096(16) 0.0024(18) -0.010(2)
C18 0.037(2) 0.036(2) 0.056(3) -0.0067(16) 0.0023(19) -0.011(2)
C19 0.045(2) 0.034(2) 0.053(3) -0.0077(17) 0.000(2) 0.003(2)
C20 0.044(2) 0.0321(19) 0.042(3) -0.0073(16) 0.0004(19) 0.0016(19)
C21 0.065(3) 0.078(4) 0.048(3) 0.025(3) -0.010(2) -0.028(3)
C22 0.127(8) 0.312(17) 0.031(4) 0.003(9) 0.023(5) -0.048(7)
C23 0.062(3) 0.047(3) 0.081(4) -0.008(2) 0.010(3) -0.021(3)
C24 0.057(3) 0.027(2) 0.081(4) -0.0058(19) 0.004(3) -0.004(2)
C25 0.291(16) 0.126(7) 0.094(6) -0.147(10) 0.118(9) -0.054(6)
C26 0.43(2) 0.044(4) 0.098(7) 0.082(8) -0.135(11) -0.031(4)
C27 0.041(2) 0.056(3) 0.054(3) -0.002(2) 0.000(2) -0.005(2)
C28 0.036(2) 0.050(2) 0.056(3) -0.0056(18) -0.001(2) -0.005(2)
C29 0.042(3) 0.057(3) 0.064(4) -0.005(2) 0.005(2) -0.010(3)
C30 0.039(2) 0.059(3) 0.080(4) -0.006(2) 0.009(2) -0.015(3)
C31 0.034(2) 0.054(3) 0.080(4) -0.0032(19) -0.017(2) -0.014(3)
C32 0.039(2) 0.039(2) 0.060(3) -0.0020(17) -0.004(2) -0.006(2)
C33 0.043(2) 0.036(2) 0.061(3) -0.0038(18) 0.001(2) -0.006(2)
C34 0.036(2) 0.051(3) 0.054(3) 0.0054(18) -0.003(2) -0.008(2)
C35 0.038(2) 0.046(2) 0.065(4) 0.0080(19) -0.004(2) -0.003(2)
C36 0.058(3) 0.063(3) 0.063(4) 0.007(3) 0.005(3) 0.000(3)
C37 0.067(3) 0.053(3) 0.080(5) 0.010(3) 0.012(3) 0.013(3)
C38 0.052(3) 0.051(3) 0.088(5) 0.014(2) -0.005(3) 0.000(3)
C39 0.042(2) 0.047(3) 0.067(4) 0.012(2) -0.007(2) -0.007(2)
C40 0.030(2) 0.044(2) 0.058(3) 0.0062(16) -0.0076(19) -0.008(2)
C41 0.0259(19) 0.045(2) 0.052(3) 0.0038(16) -0.0001(18) -0.014(2)
C42 0.039(2) 0.049(2) 0.049(3) -0.0040(18) -0.001(2) -0.018(2)
C43 0.044(2) 0.042(2) 0.055(3) -0.0035(18) -0.004(2) -0.020(2)
C44 0.034(2) 0.046(2) 0.055(3) -0.0039(17) -0.0102(19) -0.011(2)
C45 0.033(2) 0.046(2) 0.044(3) 0.0013(16) -0.0090(19) -0.011(2)
C46 0.0287(19) 0.040(2) 0.050(3) 0.0050(16) -0.0051(18) -0.009(2)
C47 0.086(4) 0.052(3) 0.072(4) -0.010(3) 0.002(3) -0.006(3)
C48 0.104(5) 0.054(3) 0.059(4) -0.002(3) -0.008(3) 0.001(3)
C49 0.091(5) 0.051(3) 0.128(8) 0.016(3) 0.007(5) 0.010(4)
C50 0.078(4) 0.037(3) 0.129(7) 0.015(3) -0.012(4) -0.018(3)
C51 0.047(3) 0.056(3) 0.058(3) 0.007(2) 0.005(2) -0.019(2)
C52 0.057(3) 0.041(2) 0.064(4) 0.003(2) -0.017(2) -0.015(2)
N1 0.057(2) 0.068(3) 0.051(3) 0.017(2) 0.005(2) -0.020(2)
N2 0.068(3) 0.034(2) 0.072(3) -0.0081(18) 0.013(2) -0.017(2)
N3 0.086(4) 0.040(2) 0.111(5) 0.014(2) 0.010(3) 0.011(3)
N4 0.078(3) 0.044(2) 0.058(3) -0.011(2) 0.003(2) -0.012(2)
O1 0.0375(15) 0.0543(19) 0.051(2) 0.0082(14) 0.0012(14) 0.0170(16)
O2 0.0236(12) 0.0360(14) 0.0408(17) 0.0003(10) -0.0014(11) 0.0009(12)
O3 0.054(2) 0.081(3) 0.048(2) -0.0072(18) -0.0052(17) -0.009(2)
O4 0.0354(15) 0.063(2) 0.048(2) 0.0032(13) -0.0076(14) -0.0039(17)
Si1 0.1419(17) 0.0347(6) 0.0386(8) -0.0163(8) 0.0037(10) 0.0016(6)
Si2 0.0371(6) 0.0360(5) 0.0502(8) 0.0054(4) -0.0062(5) -0.0129(5)

loop_
_atom_type_symbol
_atom_type_description
_atom_type_scat_dispersion_real
_atom_type_scat_dispersion_imag
_atom_type_scat_source
C C 0.0181 0.0091 'International Tables Vol C Tables 4.2.6.8 and 6.1.1.4'
H H 0.0000 0.0000 'International Tables Vol C Tables 4.2.6.8 and 6.1.1.4'
N N 0.0311 0.0180 'International Tables Vol C Tables 4.2.6.8 and 6.1.1.4'
O O 0.0492 0.0322 'International Tables Vol C Tables 4.2.6.8 and 6.1.1.4'
Si Si 0.2541 0.3302 'International Tables Vol C Tables 4.2.6.8 and 6.1.1.4'

loop_
_geom_angle_atom_site_label_1
_geom_angle_atom_site_label_2
_geom_angle_atom_site_label_3
_geom_angle_site_symmetry_1
_geom_angle_site_symmetry_3
_geom_angle
_geom_angle_publ_flag
O1 C1 O2 . . 121.2(4) ?
O1 C1 C2 . . 130.4(4) ?
O2 C1 C2 . . 108.4(3) ?
C7 C2 C3 . . 122.0(4) ?
C7 C2 C1 . . 108.1(3) ?
C3 C2 C1 . . 129.9(4) ?
C4 C3 C2 . . 117.9(4) ?
C3 C4 C5 . . 120.2(4) ?
C6 C5 C4 . . 121.5(4) ?
C5 C6 C7 . . 118.0(4) ?
C2 C7 C6 . . 120.3(4) ?
C2 C7 C8 . . 109.9(3) ?
C6 C7 C8 . . 129.7(4) ?
O2 C8 C9 . . 107.4(3) ?
O2 C8 C7 . . 101.3(3) ?
C9 C8 C7 . . 109.8(3) ?
O2 C8 C15 . . 106.3(3) ?
C9 C8 C15 . . 120.2(3) ?
C7 C8 C15 . . 110.1(3) ?
C14 C9 C10 . . 116.9(4) ?
C14 C9 C8 . . 126.1(4) ?
C10 C9 C8 . . 117.0(4) ?
C11 C10 C9 . . 121.8(4) ?
C10 C11 C12 . . 122.2(4) ?
C11 C12 C13 . . 116.1(4) ?
C11 C12 N1 . . 120.9(5) ?
C13 C12 N1 . . 123.0(5) ?
C14 C13 C12 . . 122.4(5) ?
C9 C14 C13 . . 120.6(4) ?
C9 C14 Si1 . . 121.5(4) ?
C13 C14 Si1 . . 117.9(4) ?
C16 C15 C20 . . 117.9(4) ?
C16 C15 C8 . . 117.4(4) ?
C20 C15 C8 . . 124.5(4) ?
C17 C16 C15 . . 122.5(4) ?
C16 C17 C18 . . 120.8(5) ?
N2 C18 C19 . . 122.6(5) ?
N2 C18 C17 . . 120.7(5) ?
C19 C18 C17 . . 116.7(4) ?
C18 C19 C20 . . 122.3(4) ?
C15 C20 C19 . . 119.7(4) ?
C15 C20 Si1 . . 121.8(3) ?
C19 C20 Si1 . . 118.5(4) ?
O3 C27 O4 . . 121.6(5) ?
O3 C27 C28 . . 131.4(5) ?
O4 C27 C28 . . 107.0(4) ?
C33 C28 C29 . . 122.4(5) ?
C33 C28 C27 . . 108.6(4) ?
C29 C28 C27 . . 128.9(5) ?
C28 C29 C30 . . 117.9(5) ?
C29 C30 C31 . . 120.0(5) ?
C32 C31 C30 . . 121.8(5) ?
C31 C32 C33 . . 117.7(5) ?
C28 C33 C32 . . 120.2(5) ?
C28 C33 C34 . . 110.5(4) ?
C32 C33 C34 . . 129.2(5) ?
O4 C34 C35 . . 107.3(4) ?
O4 C34 C33 . . 100.5(4) ?
C35 C34 C33 . . 110.8(4) ?
O4 C34 C41 . . 105.9(4) ?
C35 C34 C41 . . 120.5(4) ?
C33 C34 C41 . . 109.7(4) ?
C40 C35 C36 . . 118.3(5) ?
C40 C35 C34 . . 125.3(5) ?
C36 C35 C34 . . 116.4(5) ?
C37 C36 C35 . . 122.0(6) ?
C36 C37 C38 . . 121.0(6) ?
N3 C38 C37 . . 121.6(6) ?
N3 C38 C39 . . 121.2(6) ?
C37 C38 C39 . . 117.2(5) ?
C40 C39 C38 . . 121.8(6) ?
C39 C40 C35 . . 119.8(5) ?
C39 C40 Si2 . . 118.7(4) ?
C35 C40 Si2 . . 121.5(3) ?
C42 C41 C46 . . 117.1(5) ?
C42 C41 C34 . . 117.2(4) ?
C46 C41 C34 . . 125.6(4) ?
C43 C42 C41 . . 121.9(5) ?
C42 C43 C44 . . 121.9(4) ?
N4 C44 C43 . . 121.1(4) ?
N4 C44 C45 . . 122.3(5) ?
C43 C44 C45 . . 116.6(5) ?
C46 C45 C44 . . 122.0(5) ?
C45 C46 C41 . . 120.5(4) ?
C45 C46 Si2 . . 118.8(4) ?
C41 C46 Si2 . . 120.7(4) ?
C12 N1 C21 . . 118.7(5) ?
C12 N1 C22 . . 116.7(6) ?
C21 N1 C22 . . 124.5(6) ?
C18 N2 C23 . . 120.0(5) ?
C18 N2 C24 . . 119.7(5) ?
C23 N2 C24 . . 117.9(4) ?
C38 N3 C50 . . 121.2(6) ?
C38 N3 C49 . . 118.6(7) ?
C50 N3 C49 . . 119.8(6) ?
C44 N4 C48 . . 120.5(4) ?
C44 N4 C47 . . 119.2(5) ?
C48 N4 C47 . . 119.6(5) ?
C1 O2 C8 . . 112.1(3) ?
C27 O4 C34 . . 113.3(3) ?
C14 Si1 C26 . . 109.5(3) ?
C14 Si1 C20 . . 104.2(2) ?
C26 Si1 C20 . . 109.8(5) ?
C14 Si1 C25 . . 108.4(4) ?
C26 Si1 C25 . . 113.5(7) ?
C20 Si1 C25 . . 111.1(3) ?
C40 Si2 C46 . . 104.5(2) ?
C40 Si2 C51 . . 112.1(2) ?
C46 Si2 C51 . . 109.1(2) ?
C40 Si2 C52 . . 109.3(2) ?
C46 Si2 C52 . . 109.9(2) ?
C51 Si2 C52 . . 111.6(3) ?

loop_
_geom_bond_atom_site_label_1
_geom_bond_atom_site_label_2
_geom_bond_site_symmetry_2
_geom_bond_distance
_geom_bond_publ_flag
C1 O1 . 1.205(6) ?
C1 O2 . 1.354(5) ?
C1 C2 . 1.468(6) ?
C2 C7 . 1.374(6) ?
C2 C3 . 1.389(6) ?
C3 C4 . 1.375(7) ?
C4 C5 . 1.398(7) ?
C5 C6 . 1.378(6) ?
C6 C7 . 1.388(6) ?
C7 C8 . 1.526(5) ?
C8 O2 . 1.478(5) ?
C8 C9 . 1.522(6) ?
C8 C15 . 1.533(5) ?
C9 C14 . 1.384(7) ?
C9 C10 . 1.402(6) ?
C10 C11 . 1.369(7) ?
C11 C12 . 1.380(8) ?
C12 C13 . 1.397(7) ?
C12 N1 . 1.411(6) ?
C13 C14 . 1.390(7) ?
C14 Si1 . 1.851(5) ?
C15 C16 . 1.388(7) ?
C15 C20 . 1.392(6) ?
C16 C17 . 1.366(6) ?
C17 C18 . 1.412(7) ?
C18 N2 . 1.380(6) ?
C18 C19 . 1.393(7) ?
C19 C20 . 1.401(6) ?
C20 Si1 . 1.876(5) ?
C21 N1 . 1.433(7) ?
C22 N1 . 1.523(13) ?
C23 N2 . 1.417(8) ?
C24 N2 . 1.457(7) ?
C25 Si1 . 1.887(10) ?
C26 Si1 . 1.862(11) ?
C27 O3 . 1.197(7) ?
C27 O4 . 1.361(6) ?
C27 C28 . 1.490(7) ?
C28 C33 . 1.371(8) ?
C28 C29 . 1.373(7) ?
C29 C30 . 1.379(8) ?
C30 C31 . 1.393(9) ?
C31 C32 . 1.373(7) ?
C32 C33 . 1.390(7) ?
C33 C34 . 1.532(7) ?
C34 O4 . 1.492(6) ?
C34 C35 . 1.524(7) ?
C34 C41 . 1.532(7) ?
C35 C40 . 1.396(8) ?
C35 C36 . 1.401(8) ?
C36 C37 . 1.382(9) ?
C37 C38 . 1.387(10) ?
C38 N3 . 1.386(8) ?
C38 C39 . 1.428(9) ?
C39 C40 . 1.393(7) ?
C40 Si2 . 1.867(6) ?
C41 C42 . 1.395(6) ?
C41 C46 . 1.405(7) ?
C42 C43 . 1.362(8) ?
C43 C44 . 1.390(8) ?
C44 N4 . 1.381(7) ?
C44 C45 . 1.407(6) ?
C45 C46 . 1.375(7) ?
C46 Si2 . 1.868(4) ?
C47 N4 . 1.449(7) ?
C48 N4 . 1.429(8) ?
C49 N3 . 1.473(10) ?
C50 N3 . 1.404(10) ?
C51 Si2 . 1.887(5) ?
C52 Si2 . 1.899(5) ?
